data_7046198
loop_
_publ_author_name
'Loukopoulos, Edward'
'Abdul-Sada, Alaa'
'Csire, Gizella'
'K\'allay, Csilla'
'Brookfield, Adam'
'Tizzard, Graham J.'
'Coles, Simon J.'
'Lykakis, Ioannis N.'
'Kostakis, George E.'

_publ_section_title
;
 Copper(ii)-benzotriazole coordination compounds in click chemistry: a
 diagnostic reactivity study.
;
_journal_issue 31
_journal_name_full 'Dalton transactions (Cambridge, England : 2003)'
_journal_page_first 10491
_journal_page_last 10508
_journal_paper_doi 10.1039/c8dt01256c
_journal_volume 47
_journal_year 2018
_chemical_formula_moiety 'C13 H11 N3'
_chemical_formula_sum 'C13 H11 N3'
_chemical_formula_weight 209.25
_space_group_crystal_system monoclinic
_space_group_IT_number 14
_space_group_name_Hall '-P 2ybc'
_space_group_name_H-M_alt 'P 1 21/c 1'
_symmetry_space_group_name_Hall '-P 2ybc'
_symmetry_space_group_name_H-M 'P 1 21/c 1'
_atom_sites_solution_hydrogens geom
_audit_creation_date 2018-03-08
_audit_creation_method
;
Olex2 1.2
(compiled 2017.08.10 svn.r3458 for OlexSys, GUI svn.r5381)
;
_audit_update_record
;
2018-03-22 deposited with the CCDC.
2018-05-01 downloaded from the CCDC.
;
_cell_angle_alpha 90
_cell_angle_beta 106.541(14)
_cell_angle_gamma 90
_cell_formula_units_Z 4
_cell_length_a 11.5768(16)
_cell_length_b 5.9774(8)
_cell_length_c 16.119(2)
_cell_measurement_reflns_used 1059
_cell_measurement_temperature 173
_cell_measurement_theta_max 69.8660
_cell_measurement_theta_min 3.9470
_cell_volume 1069.3(3)
_computing_cell_refinement 'CrysAlisPro 1.171.38.46 (Rigaku OD, 2015)'
_computing_data_collection 'CrysAlisPro 1.171.38.46 (Rigaku OD, 2015)'
_computing_data_reduction 'CrysAlisPro 1.171.38.46 (Rigaku OD, 2015)'
_computing_molecular_graphics 'Olex2 (Dolomanov et al., 2009)'
_computing_publication_material 'Olex2 (Dolomanov et al., 2009)'
_computing_structure_refinement 'ShelXL (Sheldrick, 2015)'
_computing_structure_solution 'ShelXT (Sheldrick, 2015)'
_diffrn_ambient_temperature 173.0
_diffrn_detector 'CCD plate'
_diffrn_detector_area_resol_mean 16.1033
_diffrn_detector_type Eos
_diffrn_measured_fraction_theta_full 0.987
_diffrn_measured_fraction_theta_max 0.958
_diffrn_measurement_details
;
List of Runs (angles in degrees, time in seconds):

  # Type    Start    End  Width  t~exp~   \w     \q     \k     \f   Frames
#--------------------------------------------------------------------------
  1  \w     10.00 108.00   1.00    1.00    --   36.63  19.00 -30.00   98
  2  \w     41.00  66.00   1.00    1.00    --  107.00 -61.00  60.00   25
  3  \w     48.00  84.00   1.00    1.00    --  107.00 -95.00  30.00   36
  4  \w     46.00 128.00   1.00    1.00    --  107.00 -30.00 -60.00   82
  5  \w     80.00 175.00   1.00    1.00    --  107.00  77.00 -30.00   95
  6  \w     44.00 145.00   1.00    1.00    --  107.00 -15.00 150.00  101
  7  \w     43.00 124.00   1.00    1.00    --  107.00 -57.00-170.00   81
  8  \w    -28.00  53.00   1.00    1.00    --   36.63 -57.00 150.00   81
  9  \w   -103.00 -60.00   1.00    1.00    --  -36.63-178.00 -30.00   43
;
_diffrn_measurement_device 'four-circle diffractometer'
_diffrn_measurement_device_type 'Xcalibur, Eos, Gemini ultra'
_diffrn_measurement_method '\w scans'
_diffrn_orient_matrix_type 'CrysAlisPro convention (1999,Acta A55,543-557)'
_diffrn_orient_matrix_UB_11 0.0195214000
_diffrn_orient_matrix_UB_12 0.0277476000
_diffrn_orient_matrix_UB_13 0.0980613000
_diffrn_orient_matrix_UB_21 0.0996388000
_diffrn_orient_matrix_UB_22 0.1736895000
_diffrn_orient_matrix_UB_23 0.0035991000
_diffrn_orient_matrix_UB_31 -0.0947409000
_diffrn_orient_matrix_UB_32 0.1882853000
_diffrn_orient_matrix_UB_33 -0.0178749000
_diffrn_radiation_monochromator mirror
_diffrn_radiation_probe x-ray
_diffrn_radiation_type CuK\a
_diffrn_radiation_wavelength 1.54184
_diffrn_reflns_av_R_equivalents 0.0368
_diffrn_reflns_av_unetI/netI 0.0464
_diffrn_reflns_Laue_measured_fraction_full 0.987
_diffrn_reflns_Laue_measured_fraction_max 0.958
_diffrn_reflns_limit_h_max 12
_diffrn_reflns_limit_h_min -14
_diffrn_reflns_limit_k_max 7
_diffrn_reflns_limit_k_min -5
_diffrn_reflns_limit_l_max 19
_diffrn_reflns_limit_l_min -19
_diffrn_reflns_number 3132
_diffrn_reflns_point_group_measured_fraction_full 0.987
_diffrn_reflns_point_group_measured_fraction_max 0.958
_diffrn_reflns_theta_full 67.684
_diffrn_reflns_theta_max 71.115
_diffrn_reflns_theta_min 3.983
_diffrn_source 'fine-focus sealed X-ray tube'
_diffrn_source_type 'Enhance Ultra (Cu) X-ray Source'
_exptl_absorpt_coefficient_mu 0.634
_exptl_absorpt_correction_T_max 1.00000
_exptl_absorpt_correction_T_min 0.84525
_exptl_absorpt_correction_type multi-scan
_exptl_absorpt_process_details
;
CrysAlisPro 1.171.38.46 (Rigaku Oxford Diffraction, 2015)
Empirical absorption correction using spherical harmonics,
 implemented in SCALE3 ABSPACK scaling algorithm.
;
_exptl_crystal_colour colourless
_exptl_crystal_colour_primary colourless
_exptl_crystal_density_diffrn 1.300
_exptl_crystal_description block
_exptl_crystal_F_000 440
_exptl_crystal_size_max 0.34
_exptl_crystal_size_mid 0.28
_exptl_crystal_size_min 0.2
_refine_diff_density_max 0.197
_refine_diff_density_min -0.270
_refine_diff_density_rms 0.053
_refine_ls_extinction_method none
_refine_ls_goodness_of_fit_ref 1.034
_refine_ls_hydrogen_treatment constr
_refine_ls_matrix_type full
_refine_ls_number_parameters 145
_refine_ls_number_reflns 1981
_refine_ls_number_restraints 0
_refine_ls_restrained_S_all 1.034
_refine_ls_R_factor_all 0.0753
_refine_ls_R_factor_gt 0.0606
_refine_ls_shift/su_max 0.000
_refine_ls_shift/su_mean 0.000
_refine_ls_structure_factor_coef Fsqd
_refine_ls_weighting_details 'w=1/[\s^2^(Fo^2^)+(0.1034P)^2^+0.1198P] where P=(Fo^2^+2Fc^2^)/3'
_refine_ls_weighting_scheme calc
_refine_ls_wR_factor_gt 0.1614
_refine_ls_wR_factor_ref 0.1860
_reflns_Friedel_coverage 0.000
_reflns_number_gt 1500
_reflns_number_total 1981
_reflns_threshold_expression 'I > 2\s(I)'
_cod_data_source_file c8dt01256c2.cif
_cod_data_source_block monomerbl
_cod_depositor_comments 'Adding full bibliography for 7046189--7046200.cif.'
_cod_database_code 7046198
_shelx_shelxl_version_number 2014/7
_chemical_oxdiff_formula C13H11N3
_shelx_space_group_comment
;
The symmetry employed for this shelxl refinement is uniquely defined
by the following loop, which should always be used as a source of
symmetry information in preference to the above space-group names.
They are only intended as comments.
;
_shelx_estimated_absorpt_t_max 0.884
_shelx_estimated_absorpt_t_min 0.813
_reflns_odcompleteness_completeness 98.91
_reflns_odcompleteness_iscentric 1
_reflns_odcompleteness_theta 66.97
_olex2_refinement_description
;
1. Fixed Uiso
 At 1.2 times of:
  All C(H) groups, All C(H,H) groups
2.a Secondary CH2 refined with riding coordinates:
 C7(H7A,H7B)
2.b Aromatic/amide H refined with riding coordinates:
 C5(H5), C2(H2), C13(H13), C4(H4), C9(H9), C3(H3), C12(H12), C11(H11), C10(H10)
;
_olex2_submission_special_instructions 'No special instructions were received'
_oxdiff_exptl_absorpt_empirical_details
;
Empirical correction (ABSPACK) includes:
- Absorption correction using spherical harmonics
- Frame scaling
;
_oxdiff_exptl_absorpt_empirical_full_max 1.337
_oxdiff_exptl_absorpt_empirical_full_min 0.754

loop_
_space_group_symop_operation_xyz
'x, y, z'
'-x, y+1/2, -z+1/2'
'-x, -y, -z'
'x, -y-1/2, z-1/2'

loop_
_atom_site_label
_atom_site_type_symbol
_atom_site_fract_x
_atom_site_fract_y
_atom_site_fract_z
_atom_site_U_iso_or_equiv
_atom_site_adp_type
_atom_site_occupancy
_atom_site_site_symmetry_order
_atom_site_calc_flag
_atom_site_refinement_flags_posn
N3 N 0.14075(15) 0.4949(3) 0.68515(11) 0.0397(5) Uani 1 1 d .
N1 N 0.07690(18) 0.1763(3) 0.62614(13) 0.0485(5) Uani 1 1 d .
N2 N 0.09236(17) 0.2959(3) 0.69620(12) 0.0462(5) Uani 1 1 d .
C6 C 0.15840(17) 0.5048(4) 0.60514(13) 0.0372(5) Uani 1 1 d .
C1 C 0.11584(18) 0.3006(4) 0.56738(14) 0.0412(5) Uani 1 1 d .
C8 C 0.30070(19) 0.6857(4) 0.79652(13) 0.0410(5) Uani 1 1 d .
C5 C 0.20635(19) 0.6683(4) 0.56292(15) 0.0441(6) Uani 1 1 d .
H5 H 0.2356 0.8068 0.5897 0.053 Uiso 1 1 calc R
C2 C 0.1164(2) 0.2532(4) 0.48210(15) 0.0464(6) Uani 1 1 d .
H2 H 0.0859 0.1159 0.4549 0.056 Uiso 1 1 calc R
C7 C 0.1672(2) 0.6644(4) 0.75314(14) 0.0455(6) Uani 1 1 d .
H7A H 0.1258 0.6246 0.7970 0.055 Uiso 1 1 calc R
H7B H 0.1353 0.8106 0.7278 0.055 Uiso 1 1 calc R
C13 C 0.3637(2) 0.5127(4) 0.84684(14) 0.0457(6) Uani 1 1 d .
H13 H 0.3232 0.3782 0.8528 0.055 Uiso 1 1 calc R
C4 C 0.2089(2) 0.6174(4) 0.48017(15) 0.0487(6) Uani 1 1 d .
H4 H 0.2426 0.7223 0.4493 0.058 Uiso 1 1 calc R
C9 C 0.3613(2) 0.8799(4) 0.78844(15) 0.0506(6) Uani 1 1 d .
H9 H 0.3187 0.9995 0.7542 0.061 Uiso 1 1 calc R
C3 C 0.1629(2) 0.4137(5) 0.43990(15) 0.0502(6) Uani 1 1 d .
H3 H 0.1642 0.3870 0.3821 0.060 Uiso 1 1 calc R
C12 C 0.4855(2) 0.5350(5) 0.88834(16) 0.0545(7) Uani 1 1 d .
H12 H 0.5282 0.4157 0.9226 0.065 Uiso 1 1 calc R
C11 C 0.5448(2) 0.7303(5) 0.88015(17) 0.0591(7) Uani 1 1 d .
H11 H 0.6282 0.7459 0.9094 0.071 Uiso 1 1 calc R
C10 C 0.4835(2) 0.9027(5) 0.82963(17) 0.0580(7) Uani 1 1 d .
H10 H 0.5246 1.0362 0.8231 0.070 Uiso 1 1 calc R

loop_
_atom_site_aniso_label
_atom_site_aniso_U_11
_atom_site_aniso_U_22
_atom_site_aniso_U_33
_atom_site_aniso_U_23
_atom_site_aniso_U_13
_atom_site_aniso_U_12
N3 0.0363(9) 0.0449(11) 0.0334(9) 0.0010(8) 0.0028(7) -0.0030(8)
N1 0.0479(11) 0.0457(11) 0.0447(11) -0.0001(9) 0.0019(8) -0.0061(9)
N2 0.0427(10) 0.0490(12) 0.0413(10) 0.0063(9) 0.0031(8) -0.0061(8)
C6 0.0319(9) 0.0408(12) 0.0336(10) 0.0014(9) 0.0011(8) 0.0013(8)
C1 0.0342(10) 0.0431(12) 0.0393(11) 0.0003(9) -0.0010(8) 0.0007(9)
C8 0.0425(11) 0.0486(13) 0.0295(10) -0.0076(9) 0.0062(9) -0.0002(10)
C5 0.0424(11) 0.0439(12) 0.0421(12) 0.0005(10) 0.0057(9) 0.0005(10)
C2 0.0426(11) 0.0486(14) 0.0397(12) -0.0086(10) -0.0018(9) 0.0068(10)
C7 0.0435(12) 0.0534(14) 0.0369(11) -0.0058(10) 0.0067(9) 0.0010(10)
C13 0.0486(12) 0.0481(14) 0.0378(11) -0.0023(10) 0.0083(10) -0.0022(10)
C4 0.0505(12) 0.0525(14) 0.0411(12) 0.0073(11) 0.0097(10) 0.0036(11)
C9 0.0564(14) 0.0494(14) 0.0411(12) -0.0024(11) 0.0063(10) -0.0021(11)
C3 0.0475(12) 0.0615(16) 0.0366(12) 0.0000(11) 0.0041(9) 0.0106(11)
C12 0.0527(14) 0.0617(16) 0.0417(13) -0.0013(12) 0.0014(10) 0.0064(12)
C11 0.0430(12) 0.0756(18) 0.0502(14) -0.0131(13) -0.0002(10) -0.0068(12)
C10 0.0544(14) 0.0596(16) 0.0555(15) -0.0093(13) 0.0082(12) -0.0160(12)

loop_
_atom_type_symbol
_atom_type_description
_atom_type_scat_dispersion_real
_atom_type_scat_dispersion_imag
_atom_type_scat_source
C C 0.0181 0.0091 'International Tables Vol C Tables 4.2.6.8 and 6.1.1.4'
H H 0.0000 0.0000 'International Tables Vol C Tables 4.2.6.8 and 6.1.1.4'
N N 0.0311 0.0180 'International Tables Vol C Tables 4.2.6.8 and 6.1.1.4'

loop_
_geom_angle_atom_site_label_1
_geom_angle_atom_site_label_2
_geom_angle_atom_site_label_3
_geom_angle
N2 N3 C6 110.06(18)
N2 N3 C7 121.31(19)
C6 N3 C7 128.62(19)
N2 N1 C1 107.98(19)
N1 N2 N3 109.20(19)
N3 C6 C1 104.26(19)
N3 C6 C5 132.9(2)
C1 C6 C5 122.9(2)
N1 C1 C6 108.5(2)
N1 C1 C2 131.1(2)
C6 C1 C2 120.4(2)
C13 C8 C7 120.5(2)
C9 C8 C7 120.5(2)
C9 C8 C13 119.0(2)
C6 C5 H5 122.0
C4 C5 C6 116.1(2)
C4 C5 H5 122.0
C1 C2 H2 121.4
C3 C2 C1 117.1(2)
C3 C2 H2 121.4
N3 C7 C8 112.01(18)
N3 C7 H7A 109.2
N3 C7 H7B 109.2
C8 C7 H7A 109.2
C8 C7 H7B 109.2
H7A C7 H7B 107.9
C8 C13 H13 119.8
C12 C13 C8 120.3(2)
C12 C13 H13 119.8
C5 C4 H4 119.1
C5 C4 C3 121.8(2)
C3 C4 H4 119.1
C8 C9 H9 119.6
C8 C9 C10 120.9(2)
C10 C9 H9 119.6
C2 C3 C4 121.7(2)
C2 C3 H3 119.1
C4 C3 H3 119.1
C13 C12 H12 119.9
C11 C12 C13 120.1(2)
C11 C12 H12 119.9
C12 C11 H11 119.9
C10 C11 C12 120.1(2)
C10 C11 H11 119.9
C9 C10 H10 120.2
C11 C10 C9 119.5(3)
C11 C10 H10 120.2

loop_
_geom_bond_atom_site_label_1
_geom_bond_atom_site_label_2
_geom_bond_distance
N3 N2 1.348(3)
N3 C6 1.363(3)
N3 C7 1.460(3)
N1 N2 1.305(3)
N1 C1 1.377(3)
C6 C1 1.390(3)
C6 C5 1.394(3)
C1 C2 1.405(3)
C8 C7 1.509(3)
C8 C13 1.387(3)
C8 C9 1.382(3)
C5 H5 0.9500
C5 C4 1.377(3)
C2 H2 0.9500
C2 C3 1.372(4)
C7 H7A 0.9900
C7 H7B 0.9900
C13 H13 0.9500
C13 C12 1.384(3)
C4 H4 0.9500
C4 C3 1.411(4)
C9 H9 0.9500
C9 C10 1.388(3)
C3 H3 0.9500
C12 H12 0.9500
C12 C11 1.380(4)
C11 H11 0.9500
C11 C10 1.379(4)
C10 H10 0.9500
